data_8000353
loop_
_publ_author_name
'Pavlov, Alexander A.'
'Nelyubina, Yulia V.'
'Kats, Svitlana V.'
'Penkova, Larysa V.'
'Efimov, Nikolay N.'
'Dmitrienko, Artem O.'
'Vologzhanina, Anna V.'
'Belov, Alexander S.'
'Voloshin, Yan Z.'
'Novikov, Valentin V.'

_publ_section_title
;
 Polymorphism in a Cobalt-Based Single-Ion Magnet Tuning Its Barrier to
 Magnetization Relaxation.
;
_journal_issue 20
_journal_name_full 'The journal of physical chemistry letters'
_journal_page_first 4111
_journal_page_last 4116
_journal_paper_doi 10.1021/acs.jpclett.6b02091
_journal_volume 7
_journal_year 2016
_chemical_formula_moiety 'C31 H51 B Co N9 O3, Cl'
_chemical_formula_sum 'C31 H51 B Cl Co N9 O3'
_chemical_formula_weight 702.99
_space_group_crystal_system monoclinic
_space_group_IT_number 14
_space_group_name_Hall '-P 2ybc'
_space_group_name_H-M_alt 'P 1 21/c 1'
_atom_sites_solution_hydrogens geom
_audit_creation_method SHELXL-2013
_cell_angle_alpha 90
_cell_angle_beta 90.734(4)
_cell_angle_gamma 90
_cell_formula_units_Z 4
_cell_length_a 32.440(7)
_cell_length_b 8.0312(16)
_cell_length_c 13.936(3)
_cell_measurement_reflns_used 1552
_cell_measurement_temperature 150(2)
_cell_measurement_theta_max 3
_cell_measurement_theta_min 30
_cell_volume 3630.5(13)
_computing_structure_refinement 'SHELXL-2013 (Sheldrick, 2013)'
_diffrn_ambient_temperature 150(2)
_diffrn_measured_fraction_theta_full 0.450
_diffrn_measured_fraction_theta_max 0.426
_diffrn_measurement_device_type 'Bruker SMART APEX2 CCD area detector'
_diffrn_measurement_method 'phi and omega scans'
_diffrn_radiation_type MoK\a
_diffrn_radiation_wavelength 0.71073
_diffrn_reflns_av_R_equivalents 0.0671
_diffrn_reflns_av_unetI/netI 0.0788
_diffrn_reflns_Laue_measured_fraction_full 0.450
_diffrn_reflns_Laue_measured_fraction_max 0.426
_diffrn_reflns_limit_h_max 39
_diffrn_reflns_limit_h_min -39
_diffrn_reflns_limit_k_max 9
_diffrn_reflns_limit_k_min 0
_diffrn_reflns_limit_l_max 14
_diffrn_reflns_limit_l_min 0
_diffrn_reflns_number 2501
_diffrn_reflns_point_group_measured_fraction_full 0.450
_diffrn_reflns_point_group_measured_fraction_max 0.426
_diffrn_reflns_theta_full 25.242
_diffrn_reflns_theta_max 25.998
_diffrn_reflns_theta_min 1.883
_exptl_absorpt_coefficient_mu 0.590
_exptl_absorpt_correction_T_max 0.978
_exptl_absorpt_correction_T_min 0.968
_exptl_absorpt_correction_type multi-scan
_exptl_absorpt_process_details 'APEX2 (Bruker, 2005)'
_exptl_crystal_colour orange
_exptl_crystal_density_diffrn 1.286
_exptl_crystal_description plate
_exptl_crystal_F_000 1492
_exptl_crystal_size_max 0.560
_exptl_crystal_size_mid 0.240
_exptl_crystal_size_min 0.060
_refine_diff_density_max 0.371
_refine_diff_density_min -0.493
_refine_diff_density_rms 0.090
_refine_ls_extinction_method none
_refine_ls_goodness_of_fit_ref 1.012
_refine_ls_hydrogen_treatment constr
_refine_ls_matrix_type full
_refine_ls_number_parameters 416
_refine_ls_number_reflns 2501
_refine_ls_number_restraints 0
_refine_ls_restrained_S_all 1.012
_refine_ls_R_factor_all 0.0989
_refine_ls_R_factor_gt 0.0753
_refine_ls_shift/su_max 0.004
_refine_ls_shift/su_mean 0.002
_refine_ls_structure_factor_coef Fsqd
_refine_ls_weighting_details
;
 w=1/[\s^2^(Fo^2^)+(0.0500P)^2^+65.0000P]
 where P=(Fo^2^+2Fc^2^)/3
;
_refine_ls_weighting_scheme calc
_refine_ls_wR_factor_gt 0.1816
_refine_ls_wR_factor_ref 0.1975
_reflns_Friedel_coverage 0.000
_reflns_number_gt 1993
_reflns_number_total 2501
_reflns_threshold_expression 'I > 2\s(I)'
_cod_data_source_file jz6b02091_si_002.cif
_cod_data_source_block CoA
_cod_original_cell_volume 3630.4(13)
_cod_database_code 8000353
_shelxl_version_number 2013-2
_shelx_space_group_comment
;
The symmetry employed for this shelxl refinement is uniquely defined
by the following loop, which should always be used as a source of
symmetry information in preference to the above space-group names.
They are only intended as comments.
;
_shelx_estimated_absorpt_t_max 0.965
_shelx_estimated_absorpt_t_min 0.733
_olex2_refinement_description
;
1. Others
 Fixed Uiso: H3A(0.028) H6D(0.034) H9B(0.025) H1A(0.023) H1B(0.023) H1C(0.023)
 H4A(0.023) H5A(0.025) H6A(0.026) H6B(0.026) H6C(0.026) H9A(0.029) H10A(0.028)
 H11A(0.026) H11B(0.026) H11C(0.026) H14A(0.035) H15A(0.037) H16A(0.03)
 H16B(0.03) H17A(0.022) H17B(0.022) H18A(0.027) H18B(0.027) H19A(0.032)
 H19B(0.032) H20A(0.047) H20B(0.047) H21A(0.025) H21B(0.025) H22A(0.038)
 H22B(0.038) H23A(0.036) H23B(0.036) H24A(0.036) H24B(0.036) H25A(0.046)
 H25B(0.046) H26A(0.044) H26B(0.044) H27A(0.053) H27B(0.053) H28A(0.039)
 H28B(0.039) H29A(0.062) H29B(0.062) H30A(0.046) H30B(0.046) H31A(0.07)
 H31B(0.07) H31C(0.07)
 Fixed X: H3A(0.4428) H6D(0.4507) H9B(0.4408) H1A(0.2552) H1B(0.286)
 H1C(0.2904) H4A(0.3754) H5A(0.4489) H6A(0.2722) H6B(0.3091) H6C(0.308)
 H9A(0.3962) H10A(0.4629) H11A(0.2502) H11B(0.2827) H11C(0.2821) H14A(0.3673)
 H15A(0.4419) H16A(0.1834) H16B(0.1886) H17A(0.1917) H17B(0.2011) H18A(0.1221)
 H18B(0.1305) H19A(0.1363) H19B(0.1472) H20A(0.0654) H20B(0.0759) H21A(0.0846)
 H21B(0.0945) H22A(0.0237) H22B(0.0137) H23A(0.0426) H23B(0.032) H24A(-0.0289)
 H24B(-0.0398) H25A(-0.012) H25B(-0.0211) H26A(-0.0829) H26B(-0.0919) H27A(-
 0.0656) H27B(-0.0737) H28A(-0.1378) H28B(-0.1452) H29A(-0.1176) H29B(-0.1236)
 H30A(-0.1962) H30B(-0.1904) H31A(-0.2144) H31B(-0.1752) H31C(-0.1693)
 Fixed Y: H3A(0.9644) H6D(0.6507) H9B(0.638) H1A(1.2027) H1B(1.3079)
 H1C(1.3149) H4A(1.3735) H5A(1.2621) H6A(0.5046) H6B(0.5427) H6C(0.3702)
 H9A(0.4222) H10A(0.4905) H11A(0.5209) H11B(0.3789) H11C(0.5506) H14A(0.4075)
 H15A(0.4737) H16A(0.795) H16B(0.6121) H17A(0.9143) H17B(0.7352) H18A(0.8446)
 H18B(0.6527) H19A(0.9228) H19B(0.7337) H20A(0.8478) H20B(0.6559) H21A(0.9168)
 H21B(0.7246) H22A(0.6559) H22B(0.8477) H23A(0.7285) H23B(0.9191) H24A(0.6561)
 H24B(0.8456) H25A(0.7301) H25B(0.9222) H26A(0.6642) H26B(0.857) H27A(0.733)
 H27B(0.9262) H28A(0.6771) H28B(0.8731) H29A(0.7237) H29B(0.9206) H30A(0.8799)
 H30B(0.6825) H31A(0.7975) H31B(0.9183) H31C(0.7215)
 Fixed Z: H3A(0.0836) H6D(0.1805) H9B(-0.0116) H1A(0.1166) H1B(0.0513)
 H1C(0.1657) H4A(0.0997) H5A(0.079) H6A(0.3446) H6B(0.4187) H6C(0.3612)
 H9A(0.3988) H10A(0.3179) H11A(-0.1152) H11B(-0.1418) H11C(-0.2) H14A(-0.2021)
 H15A(-0.1605) H16A(0.0881) H16B(0.1318) H17A(0.2415) H17B(0.2874) H18A(0.2124)
 H18B(0.2383) H19A(0.3744) H19B(0.4012) H20A(0.3448) H20B(0.3661) H21A(0.5055)
 H21B(0.5266) H22A(0.4973) H22B(0.4754) H23A(0.661) H23B(0.639) H24A(0.6414)
 H24B(0.6174) H25A(0.8039) H25B(0.7804) H26A(0.769) H26B(0.747) H27A(0.9363)
 H27B(0.9147) H28A(0.9021) H28B(0.8878) H29A(1.0677) H29B(1.0537) H30A(1.0244)
 H30B(1.0361) H31A(1.1826) H31B(1.1878) H31C(1.1995)
;

loop_
_space_group_symop_operation_xyz
'x, y, z'
'-x, y+1/2, -z+1/2'
'-x, -y, -z'
'x, -y-1/2, z-1/2'

loop_
_atom_site_label
_atom_site_type_symbol
_atom_site_fract_x
_atom_site_fract_y
_atom_site_fract_z
_atom_site_U_iso_or_equiv
_atom_site_adp_type
_atom_site_occupancy
_atom_site_site_symmetry_order
_atom_site_calc_flag
_atom_site_refinement_flags_posn
_atom_site_refinement_flags_adp
Co1 Co 0.34704(2) 0.75050(6) 0.10167(5) 0.01279(16) Uani 1 1 d . .
Cl1 Cl 0.49073(3) 0.75933(13) 0.07244(10) 0.0265(4) Uani 1 1 d . .
O1 O 0.26049(7) 0.9201(3) 0.1204(2) 0.0166(10) Uani 1 1 d . .
O2 O 0.26703(7) 0.6504(3) 0.2036(2) 0.0156(10) Uani 1 1 d . .
O3 O 0.25847(7) 0.6570(3) 0.0254(2) 0.0170(10) Uani 1 1 d . .
N1 N 0.30302(8) 0.9427(3) 0.1097(3) 0.0135(11) Uani 1 1 d . .
N2 N 0.38132(9) 0.9764(4) 0.0937(3) 0.0197(12) Uani 1 1 d . .
N3 N 0.42140(10) 1.0315(4) 0.0868(3) 0.0236(12) Uani 1 1 d . .
H3A H 0.4428 0.9644 0.0836 0.028 Uiso 1 1 calc R U
N4 N 0.31010(9) 0.6446(4) 0.2064(3) 0.0135(12) Uani 1 1 d . .
N5 N 0.38817(9) 0.6438(4) 0.2077(3) 0.0134(12) Uani 1 1 d . .
N6 N 0.43125(10) 0.6147(4) 0.2186(3) 0.0280(14) Uani 1 1 d . .
H6D H 0.4507 0.6507 0.1805 0.034 Uiso 1 1 calc R U
N7 N 0.30035(9) 0.6491(4) 0.0096(3) 0.0182(12) Uani 1 1 d . .
N8 N 0.37848(9) 0.6373(4) -0.0171(3) 0.0166(12) Uani 1 1 d . .
N9 N 0.41864(10) 0.6041(4) -0.0429(3) 0.0211(13) Uani 1 1 d . .
H9B H 0.4408 0.6380 -0.0116 0.025 Uiso 1 1 calc R U
B1 B 0.24839(12) 0.7382(6) 0.1195(5) 0.0206(19) Uani 1 1 d . .
C1 C 0.28353(9) 1.2436(4) 0.1107(4) 0.0150(14) Uani 1 1 d . .
H1A H 0.2552 1.2027 0.1166 0.023 Uiso 1 1 calc R U
H1B H 0.2860 1.3079 0.0513 0.023 Uiso 1 1 calc R U
H1C H 0.2904 1.3149 0.1657 0.023 Uiso 1 1 calc R U
C2 C 0.31295(11) 1.0973(5) 0.1084(4) 0.0223(16) Uani 1 1 d . .
C3 C 0.35792(10) 1.1185(4) 0.1000(4) 0.0154(14) Uani 1 1 d . .
C4 C 0.38361(10) 1.2602(5) 0.0961(4) 0.0195(14) Uani 1 1 d . .
H4A H 0.3754 1.3735 0.0997 0.023 Uiso 1 1 calc R U
C5 C 0.42443(11) 1.1983(4) 0.0856(4) 0.0206(15) Uani 1 1 d . .
H5A H 0.4489 1.2621 0.0790 0.025 Uiso 1 1 calc R U
C6 C 0.30168(11) 0.4894(5) 0.3576(3) 0.0175(15) Uani 1 1 d . .
H6A H 0.2722 0.5046 0.3446 0.026 Uiso 1 1 calc R U
H6B H 0.3091 0.5427 0.4187 0.026 Uiso 1 1 calc R U
H6C H 0.3080 0.3702 0.3612 0.026 Uiso 1 1 calc R U
C7 C 0.32510(10) 0.5645(5) 0.2811(3) 0.0126(15) Uani 1 1 d . .
C8 C 0.37096(12) 0.5644(5) 0.2788(4) 0.0273(17) Uani 1 1 d . .
C9 C 0.40033(11) 0.4846(5) 0.3418(4) 0.0245(16) Uani 1 1 d . .
H9A H 0.3962 0.4222 0.3988 0.029 Uiso 1 1 calc R U
C10 C 0.43646(12) 0.5252(5) 0.2955(4) 0.0233(16) Uani 1 1 d . .
H10A H 0.4629 0.4905 0.3179 0.028 Uiso 1 1 calc R U
C11 C 0.27827(10) 0.4993(5) -0.1370(3) 0.0174(15) Uani 1 1 d . .
H11A H 0.2502 0.5209 -0.1152 0.026 Uiso 1 1 calc R U
H11B H 0.2827 0.3789 -0.1418 0.026 Uiso 1 1 calc R U
H11C H 0.2821 0.5506 -0.2000 0.026 Uiso 1 1 calc R U
C12 C 0.30887(12) 0.5726(5) -0.0658(4) 0.0196(16) Uani 1 1 d . .
C13 C 0.35444(10) 0.5590(4) -0.0806(3) 0.0118(14) Uani 1 1 d . .
C14 C 0.37738(11) 0.4736(5) -0.1504(4) 0.0293(17) Uani 1 1 d . .
H14A H 0.3673 0.4075 -0.2021 0.035 Uiso 1 1 calc R U
C15 C 0.41833(13) 0.5088(5) -0.1261(4) 0.0309(17) Uani 1 1 d . .
H15A H 0.4419 0.4737 -0.1605 0.037 Uiso 1 1 calc R U
C16 C 0.19779(11) 0.7292(5) 0.1383(4) 0.0247(16) Uani 1 1 d . .
H16A H 0.1834 0.7950 0.0881 0.030 Uiso 1 1 calc R U
H16B H 0.1886 0.6121 0.1318 0.030 Uiso 1 1 calc R U
C17 C 0.18511(11) 0.7942(5) 0.2369(3) 0.0182(16) Uani 1 1 d . .
H17A H 0.1917 0.9143 0.2415 0.022 Uiso 1 1 calc R U
H17B H 0.2011 0.7352 0.2874 0.022 Uiso 1 1 calc R U
C18 C 0.13837(11) 0.7686(6) 0.2541(4) 0.0229(16) Uani 1 1 d . .
H18A H 0.1221 0.8446 0.2124 0.027 Uiso 1 1 calc R U
H18B H 0.1305 0.6527 0.2383 0.027 Uiso 1 1 calc R U
C19 C 0.12952(11) 0.8052(5) 0.3600(4) 0.0267(17) Uani 1 1 d . .
H19A H 0.1363 0.9228 0.3744 0.032 Uiso 1 1 calc R U
H19B H 0.1472 0.7337 0.4012 0.032 Uiso 1 1 calc R U
C20 C 0.08321(13) 0.7720(6) 0.3830(4) 0.0395(18) Uani 1 1 d . .
H20A H 0.0654 0.8478 0.3448 0.047 Uiso 1 1 calc R U
H20B H 0.0759 0.6559 0.3661 0.047 Uiso 1 1 calc R U
C21 C 0.07674(12) 0.8012(5) 0.4888(4) 0.0205(16) Uani 1 1 d . .
H21A H 0.0846 0.9168 0.5055 0.025 Uiso 1 1 calc R U
H21B H 0.0945 0.7246 0.5266 0.025 Uiso 1 1 calc R U
C22 C 0.03145(12) 0.7717(6) 0.5137(4) 0.0314(18) Uani 1 1 d . .
H22A H 0.0237 0.6559 0.4973 0.038 Uiso 1 1 calc R U
H22B H 0.0137 0.8477 0.4754 0.038 Uiso 1 1 calc R U
C23 C 0.02419(12) 0.8028(5) 0.6235(4) 0.0297(18) Uani 1 1 d . .
H23A H 0.0426 0.7285 0.6610 0.036 Uiso 1 1 calc R U
H23B H 0.0320 0.9191 0.6390 0.036 Uiso 1 1 calc R U
C24 C -0.02133(11) 0.7729(6) 0.6558(4) 0.0303(17) Uani 1 1 d . .
H24A H -0.0289 0.6561 0.6414 0.036 Uiso 1 1 calc R U
H24B H -0.0398 0.8456 0.6174 0.036 Uiso 1 1 calc R U
C25 C -0.02907(13) 0.8064(6) 0.7642(4) 0.039(2) Uani 1 1 d . .
H25A H -0.0120 0.7301 0.8039 0.046 Uiso 1 1 calc R U
H25B H -0.0211 0.9222 0.7804 0.046 Uiso 1 1 calc R U
C26 C -0.07484(13) 0.7795(6) 0.7859(4) 0.0370(19) Uani 1 1 d . .
H26A H -0.0829 0.6642 0.7690 0.044 Uiso 1 1 calc R U
H26B H -0.0919 0.8570 0.7470 0.044 Uiso 1 1 calc R U
C27 C -0.08252(13) 0.8117(6) 0.8978(4) 0.044(2) Uani 1 1 d . .
H27A H -0.0656 0.7330 0.9363 0.053 Uiso 1 1 calc R U
H27B H -0.0737 0.9262 0.9147 0.053 Uiso 1 1 calc R U
C28 C -0.12838(12) 0.7891(5) 0.9224(4) 0.0324(18) Uani 1 1 d . .
H28A H -0.1378 0.6771 0.9021 0.039 Uiso 1 1 calc R U
H28B H -0.1452 0.8731 0.8878 0.039 Uiso 1 1 calc R U
C29 C -0.13379(14) 0.8098(7) 1.0332(4) 0.052(2) Uani 1 1 d . .
H29A H -0.1176 0.7237 1.0677 0.062 Uiso 1 1 calc R U
H29B H -0.1236 0.9206 1.0537 0.062 Uiso 1 1 calc R U
C30 C -0.18001(13) 0.7923(6) 1.0578(4) 0.039(2) Uani 1 1 d . .
H30A H -0.1962 0.8799 1.0244 0.046 Uiso 1 1 calc R U
H30B H -0.1904 0.6825 1.0361 0.046 Uiso 1 1 calc R U
C31 C -0.18522(14) 0.8089(6) 1.1668(4) 0.046(2) Uani 1 1 d . .
H31A H -0.2144 0.7975 1.1826 0.070 Uiso 1 1 calc R U
H31B H -0.1752 0.9183 1.1878 0.070 Uiso 1 1 calc R U
H31C H -0.1693 0.7215 1.1995 0.070 Uiso 1 1 calc R U

loop_
_atom_site_aniso_label
_atom_site_aniso_U_11
_atom_site_aniso_U_22
_atom_site_aniso_U_33
_atom_site_aniso_U_23
_atom_site_aniso_U_13
_atom_site_aniso_U_12
Co1 0.01360(18) 0.0126(2) 0.0122(4) -0.0005(4) 0.0003(4) -0.0002(2)
Cl1 0.0229(4) 0.0270(5) 0.0297(10) -0.0029(8) -0.0005(7) -0.0001(5)
O1 0.0172(12) 0.0146(13) 0.018(2) -0.003(2) 0.0019(17) 0.0004(10)
O2 0.0171(12) 0.0199(14) 0.010(2) 0.0007(18) 0.0038(17) 0.0003(11)
O3 0.0163(12) 0.0193(15) 0.016(2) -0.0049(18) 0.0003(17) 0.0030(11)
N1 0.0124(13) 0.0149(15) 0.013(3) 0.000(2) 0.004(2) -0.0021(11)
N2 0.0169(14) 0.0183(16) 0.024(3) 0.001(3) -0.003(2) -0.0010(13)
N3 0.0218(15) 0.0206(16) 0.028(3) 0.000(3) -0.006(2) -0.0019(14)
N4 0.0151(15) 0.0151(16) 0.010(3) -0.007(2) -0.003(2) -0.0015(13)
N5 0.0143(15) 0.0150(17) 0.011(3) -0.001(2) 0.000(2) 0.0004(13)
N6 0.0244(17) 0.0220(19) 0.038(3) -0.002(3) -0.002(2) 0.0004(15)
N7 0.0168(15) 0.0167(17) 0.021(3) 0.002(2) 0.002(2) 0.0006(13)
N8 0.0161(15) 0.0174(17) 0.017(3) -0.001(2) 0.003(2) 0.0002(13)
N9 0.0207(16) 0.0183(17) 0.024(3) -0.008(2) 0.000(2) 0.0022(14)
B1 0.0232(19) 0.019(2) 0.020(5) -0.001(4) -0.002(3) -0.003(2)
C1 0.0196(15) 0.0147(18) 0.011(4) 0.002(3) 0.001(3) 0.0025(18)
C2 0.0239(19) 0.021(2) 0.022(4) -0.002(3) -0.006(3) 0.0004(16)
C3 0.0171(18) 0.0118(19) 0.018(4) 0.002(3) 0.004(3) 0.0005(13)
C4 0.0235(17) 0.0166(18) 0.018(4) -0.003(3) 0.003(3) -0.0031(18)
C5 0.0238(19) 0.017(2) 0.021(4) 0.001(3) -0.005(3) -0.0003(15)
C6 0.0255(19) 0.021(2) 0.006(4) -0.005(3) 0.000(3) -0.0018(16)
C7 0.0142(17) 0.0119(19) 0.012(4) 0.001(3) -0.003(3) -0.0003(15)
C8 0.028(2) 0.022(2) 0.032(4) 0.007(3) -0.005(3) -0.0004(18)
C9 0.032(2) 0.023(2) 0.018(4) 0.002(3) -0.005(3) 0.0003(18)
C10 0.025(2) 0.025(2) 0.020(4) -0.003(3) 0.006(3) -0.0015(18)
C11 0.0176(17) 0.017(2) 0.017(4) 0.002(3) -0.002(3) 0.0006(15)
C12 0.0213(19) 0.017(2) 0.021(4) 0.003(3) 0.001(3) 0.0001(16)
C13 0.0149(17) 0.0113(18) 0.009(3) 0.000(3) 0.002(3) 0.0011(14)
C14 0.030(2) 0.031(2) 0.027(4) -0.004(3) 0.006(3) 0.0024(18)
C15 0.032(2) 0.033(2) 0.028(4) -0.001(3) 0.007(3) -0.0011(19)
C16 0.0283(18) 0.025(2) 0.021(4) 0.004(3) 0.009(3) -0.0023(18)
C17 0.021(2) 0.027(2) 0.007(4) -0.009(3) -0.005(3) 0.0004(17)
C18 0.023(2) 0.031(2) 0.015(4) -0.001(3) -0.001(3) 0.0005(18)
C19 0.026(2) 0.032(3) 0.022(4) -0.002(3) -0.002(3) -0.0028(17)
C20 0.041(2) 0.046(3) 0.031(4) 0.003(4) 0.002(4) -0.001(2)
C21 0.022(2) 0.030(2) 0.010(4) -0.008(3) -0.002(3) -0.0005(18)
C22 0.032(2) 0.028(3) 0.033(5) 0.002(3) 0.001(3) 0.005(2)
C23 0.027(2) 0.033(2) 0.028(5) -0.005(3) -0.003(3) -0.0037(17)
C24 0.0254(19) 0.033(2) 0.033(4) -0.007(3) -0.004(3) -0.0013(19)
C25 0.038(3) 0.044(3) 0.034(5) 0.003(4) 0.004(3) -0.003(2)
C26 0.036(2) 0.036(3) 0.040(5) 0.009(3) -0.002(3) 0.002(2)
C27 0.042(2) 0.047(3) 0.045(5) 0.008(4) 0.000(4) -0.004(2)
C28 0.029(2) 0.035(3) 0.034(4) 0.001(3) -0.003(3) -0.0023(18)
C29 0.045(3) 0.055(3) 0.056(5) -0.005(4) 0.001(4) -0.007(3)
C30 0.032(2) 0.040(3) 0.043(5) 0.000(3) -0.002(3) -0.003(2)
C31 0.042(3) 0.049(3) 0.049(5) 0.004(4) 0.003(4) -0.005(2)

loop_
_atom_type_symbol
_atom_type_description
_atom_type_scat_dispersion_real
_atom_type_scat_dispersion_imag
_atom_type_scat_source
C C 0.0033 0.0016 'International Tables Vol C Tables 4.2.6.8 and 6.1.1.4'
H H 0.0000 0.0000 'International Tables Vol C Tables 4.2.6.8 and 6.1.1.4'
B B 0.0013 0.0007 'International Tables Vol C Tables 4.2.6.8 and 6.1.1.4'
N N 0.0061 0.0033 'International Tables Vol C Tables 4.2.6.8 and 6.1.1.4'
O O 0.0106 0.0060 'International Tables Vol C Tables 4.2.6.8 and 6.1.1.4'
Cl Cl 0.1484 0.1585 'International Tables Vol C Tables 4.2.6.8 and 6.1.1.4'
Co Co 0.3494 0.9721 'International Tables Vol C Tables 4.2.6.8 and 6.1.1.4'

loop_
_geom_angle_atom_site_label_1
_geom_angle_atom_site_label_2
_geom_angle_atom_site_label_3
_geom_angle
N1 Co1 N2 74.55(11)
N1 Co1 N5 132.00(14)
N1 Co1 N7 80.50(12)
N1 Co1 N8 132.61(15)
N2 Co1 N5 93.17(13)
N2 Co1 N7 131.32(14)
N2 Co1 N8 93.84(13)
N4 Co1 N1 82.27(13)
N4 Co1 N2 133.58(15)
N4 Co1 N5 73.37(12)
N4 Co1 N7 81.68(14)
N4 Co1 N8 130.40(12)
N5 Co1 N8 93.66(13)
N7 Co1 N5 133.53(12)
N7 Co1 N8 73.53(13)
N1 O1 B1 112.3(2)
N4 O2 B1 115.7(3)
N7 O3 B1 112.6(3)
O1 N1 Co1 125.43(19)
C2 N1 Co1 122.5(2)
C2 N1 O1 112.0(3)
N3 N2 Co1 140.4(2)
C3 N2 Co1 114.5(2)
C3 N2 N3 105.1(3)
N2 N3 H3A 123.5
C5 N3 N2 113.0(3)
C5 N3 H3A 123.5
O2 N4 Co1 123.4(3)
C7 N4 Co1 123.1(2)
C7 N4 O2 113.5(3)
N6 N5 Co1 137.5(3)
C8 N5 Co1 116.5(2)
C8 N5 N6 105.5(3)
N5 N6 H6D 126.4
C10 N6 N5 107.2(3)
C10 N6 H6D 126.4
O3 N7 Co1 125.4(3)
C12 N7 Co1 122.0(3)
C12 N7 O3 112.6(3)
N9 N8 Co1 137.5(3)
C13 N8 Co1 115.5(2)
C13 N8 N9 106.5(3)
N8 N9 H9B 125.4
N8 N9 C15 109.0(3)
C15 N9 H9B 125.5
O1 B1 O3 111.5(4)
O1 B1 C16 107.3(3)
O2 B1 O1 110.3(4)
O2 B1 O3 113.0(3)
O2 B1 C16 104.2(4)
O3 B1 C16 110.1(4)
H1A C1 H1B 109.5
H1A C1 H1C 109.5
H1B C1 H1C 109.5
C2 C1 H1A 109.4
C2 C1 H1B 109.6
C2 C1 H1C 109.4
N1 C2 C1 126.3(3)
N1 C2 C3 111.2(3)
C3 C2 C1 122.4(3)
N2 C3 C2 117.2(3)
N2 C3 C4 109.9(3)
C4 C3 C2 133.0(3)
C3 C4 H4A 127.1
C3 C4 C5 105.9(3)
C5 C4 H4A 127.1
N3 C5 C4 106.2(3)
N3 C5 H5A 126.9
C4 C5 H5A 126.9
H6A C6 H6B 109.5
H6A C6 H6C 109.5
H6B C6 H6C 109.5
C7 C6 H6A 109.5
C7 C6 H6B 109.4
C7 C6 H6C 109.5
N4 C7 C6 126.5(3)
N4 C7 C8 110.2(4)
C6 C7 C8 123.3(4)
N5 C8 C7 116.8(4)
N5 C8 C9 113.2(3)
C9 C8 C7 130.0(4)
C8 C9 H9A 130.1
C10 C9 C8 99.7(4)
C10 C9 H9A 130.2
N6 C10 C9 114.4(4)
N6 C10 H10A 122.8
C9 C10 H10A 122.8
H11A C11 H11B 109.5
H11A C11 H11C 109.5
H11B C11 H11C 109.5
C12 C11 H11A 109.5
C12 C11 H11B 109.5
C12 C11 H11C 109.5
N7 C12 C11 126.3(3)
N7 C12 C13 112.3(4)
C13 C12 C11 121.4(4)
N8 C13 C12 116.4(4)
N8 C13 C14 112.2(3)
C14 C13 C12 131.3(4)
C13 C14 H14A 128.0
C15 C14 C13 104.1(4)
C15 C14 H14A 128.0
N9 C15 C14 108.1(4)
N9 C15 H15A 125.9
C14 C15 H15A 126.0
B1 C16 H16A 108.8
B1 C16 H16B 108.8
H16A C16 H16B 107.7
C17 C16 B1 113.8(4)
C17 C16 H16A 108.9
C17 C16 H16B 108.7
C16 C17 H17A 109.3
C16 C17 H17B 109.4
C16 C17 C18 111.6(3)
H17A C17 H17B 108.0
C18 C17 H17A 109.3
C18 C17 H17B 109.3
C17 C18 H18A 110.0
C17 C18 H18B 109.9
H18A C18 H18B 108.4
C19 C18 C17 108.6(3)
C19 C18 H18A 110.0
C19 C18 H18B 110.0
C18 C19 H19A 109.5
C18 C19 H19B 109.5
C18 C19 C20 110.9(4)
H19A C19 H19B 108.1
C20 C19 H19A 109.4
C20 C19 H19B 109.5
C19 C20 H20A 110.0
C19 C20 H20B 109.9
H20A C20 H20B 108.4
C21 C20 C19 108.6(4)
C21 C20 H20A 110.0
C21 C20 H20B 110.0
C20 C21 H21A 109.7
C20 C21 H21B 109.6
C20 C21 C22 110.0(4)
H21A C21 H21B 108.2
C22 C21 H21A 109.6
C22 C21 H21B 109.6
C21 C22 H22A 109.5
C21 C22 H22B 109.5
C21 C22 C23 110.6(4)
H22A C22 H22B 108.1
C23 C22 H22A 109.5
C23 C22 H22B 109.6
C22 C23 H23A 108.8
C22 C23 H23B 108.7
H23A C23 H23B 107.7
C24 C23 C22 114.2(4)
C24 C23 H23A 108.7
C24 C23 H23B 108.6
C23 C24 H24A 108.5
C23 C24 H24B 108.6
C23 C24 C25 114.6(4)
H24A C24 H24B 107.6
C25 C24 H24A 108.6
C25 C24 H24B 108.6
C24 C25 H25A 109.8
C24 C25 H25B 109.8
H25A C25 H25B 108.3
C26 C25 C24 109.6(4)
C26 C25 H25A 109.7
C26 C25 H25B 109.7
C25 C26 H26A 109.8
C25 C26 H26B 109.7
C25 C26 C27 109.4(4)
H26A C26 H26B 108.3
C27 C26 H26A 109.8
C27 C26 H26B 109.9
C26 C27 H27A 109.5
C26 C27 H27B 109.4
H27A C27 H27B 108.1
C28 C27 C26 111.0(4)
C28 C27 H27A 109.4
C28 C27 H27B 109.4
C27 C28 H28A 109.8
C27 C28 H28B 109.8
C27 C28 C29 109.1(4)
H28A C28 H28B 108.3
C29 C28 H28A 109.9
C29 C28 H28B 109.9
C28 C29 H29A 109.8
C28 C29 H29B 109.8
H29A C29 H29B 108.3
C30 C29 C28 109.3(4)
C30 C29 H29A 109.8
C30 C29 H29B 109.7
C29 C30 H30A 109.8
C29 C30 H30B 109.7
H30A C30 H30B 108.3
C31 C30 C29 109.3(4)
C31 C30 H30A 109.9
C31 C30 H30B 109.9
C30 C31 H31A 109.4
C30 C31 H31B 109.5
C30 C31 H31C 109.5
H31A C31 H31B 109.5
H31A C31 H31C 109.5
H31B C31 H31C 109.5

loop_
_geom_bond_atom_site_label_1
_geom_bond_atom_site_label_2
_geom_bond_distance
Co1 N1 2.107(3)
Co1 N2 2.131(3)
Co1 N4 2.082(4)
Co1 N5 2.156(3)
Co1 N7 2.134(3)
Co1 N8 2.157(4)
O1 N1 1.401(3)
O1 B1 1.513(5)
O2 N4 1.398(4)
O2 B1 1.490(7)
O3 N7 1.380(4)
O3 B1 1.504(7)
N1 C2 1.283(5)
N2 N3 1.378(4)
N2 C3 1.374(4)
N3 H3A 0.8800
N3 C5 1.343(4)
N4 C7 1.311(6)
N5 N6 1.423(4)
N5 C8 1.310(6)
N6 H6D 0.8800
N6 C10 1.299(6)
N7 C12 1.252(6)
N8 N9 1.381(4)
N8 C13 1.330(5)
N9 H9B 0.8800
N9 C15 1.390(6)
B1 C16 1.667(5)
C1 H1A 0.9800
C1 H1B 0.9800
C1 H1C 0.9800
C1 C2 1.514(5)
C2 C3 1.475(5)
C3 C4 1.412(5)
C4 H4A 0.9500
C4 C5 1.424(5)
C5 H5A 0.9500
C6 H6A 0.9800
C6 H6B 0.9800
C6 H6C 0.9800
C6 C7 1.449(6)
C7 C8 1.489(5)
C8 C9 1.438(6)
C9 H9A 0.9500
C9 C10 1.385(6)
C10 H10A 0.9500
C11 H11A 0.9800
C11 H11B 0.9800
C11 H11C 0.9800
C11 C12 1.513(6)
C12 C13 1.499(5)
C13 C14 1.410(6)
C14 H14A 0.9500
C14 C15 1.396(6)
C15 H15A 0.9500
C16 H16A 0.9900
C16 H16B 0.9900
C16 C17 1.531(7)
C17 H17A 0.9900
C17 H17B 0.9900
C17 C18 1.552(5)
C18 H18A 0.9900
C18 H18B 0.9900
C18 C19 1.536(7)
C19 H19A 0.9900
C19 H19B 0.9900
C19 C20 1.563(6)
C20 H20A 0.9900
C20 H20B 0.9900
C20 C21 1.511(7)
C21 H21A 0.9900
C21 H21B 0.9900
C21 C22 1.532(6)
C22 H22A 0.9900
C22 H22B 0.9900
C22 C23 1.570(7)
C23 H23A 0.9900
C23 H23B 0.9900
C23 C24 1.568(5)
C24 H24A 0.9900
C24 H24B 0.9900
C24 C25 1.558(8)
C25 H25A 0.9900
C25 H25B 0.9900
C25 C26 1.534(6)
C26 H26A 0.9900
C26 H26B 0.9900
C26 C27 1.604(7)
C27 H27A 0.9900
C27 H27B 0.9900
C27 C28 1.542(6)
C28 H28A 0.9900
C28 H28B 0.9900
C28 C29 1.565(8)
C29 H29A 0.9900
C29 H29B 0.9900
C29 C30 1.549(6)
C30 H30A 0.9900
C30 H30B 0.9900
C30 C31 1.536(8)
C31 H31A 0.9800
C31 H31B 0.9800
C31 H31C 0.9800

loop_
_geom_torsion_atom_site_label_1
_geom_torsion_atom_site_label_2
_geom_torsion_atom_site_label_3
_geom_torsion_atom_site_label_4
_geom_torsion
Co1 N1 C2 C1 178.0(4)
Co1 N1 C2 C3 0.5(6)
Co1 N2 N3 C5 -179.3(4)
Co1 N2 C3 C2 -1.7(6)
Co1 N2 C3 C4 178.8(3)
Co1 N4 C7 C6 179.1(3)
Co1 N4 C7 C8 0.8(5)
Co1 N5 N6 C10 -172.1(3)
Co1 N5 C8 C7 -3.1(5)
Co1 N5 C8 C9 174.9(3)
Co1 N7 C12 C11 -178.6(3)
Co1 N7 C12 C13 1.3(5)
Co1 N8 N9 C15 173.2(3)
Co1 N8 C13 C12 5.1(4)
Co1 N8 C13 C14 -173.8(3)
O1 N1 C2 C1 -4.2(7)
O1 N1 C2 C3 178.3(4)
O1 B1 C16 C17 -63.9(5)
O2 N4 C7 C6 -1.5(6)
O2 N4 C7 C8 -179.9(3)
O2 B1 C16 C17 53.1(4)
O3 N7 C12 C11 2.2(6)
O3 N7 C12 C13 -177.9(3)
O3 B1 C16 C17 174.5(3)
N1 O1 B1 O2 64.2(5)
N1 O1 B1 O3 -62.2(4)
N1 O1 B1 C16 177.2(4)
N1 C2 C3 N2 0.9(7)
N1 C2 C3 C4 -179.8(5)
N2 N3 C5 C4 2.3(6)
N2 C3 C4 C5 0.8(6)
N3 N2 C3 C2 -179.9(4)
N3 N2 C3 C4 0.6(5)
N4 O2 B1 O1 -63.4(4)
N4 O2 B1 O3 62.2(4)
N4 O2 B1 C16 -178.3(3)
N4 C7 C8 N5 1.6(6)
N4 C7 C8 C9 -176.0(4)
N5 N6 C10 C9 0.5(5)
N5 C8 C9 C10 -1.7(5)
N6 N5 C8 C7 -176.0(4)
N6 N5 C8 C9 2.0(5)
N7 O3 B1 O1 65.9(4)
N7 O3 B1 O2 -59.1(4)
N7 O3 B1 C16 -175.2(3)
N7 C12 C13 N8 -4.3(5)
N7 C12 C13 C14 174.4(4)
N8 N9 C15 C14 -3.2(5)
N8 C13 C14 C15 -1.3(5)
N9 N8 C13 C12 178.3(3)
N9 N8 C13 C14 -0.6(5)
B1 O1 N1 Co1 -3.7(5)
B1 O1 N1 C2 178.6(4)
B1 O2 N4 Co1 0.1(4)
B1 O2 N4 C7 -179.2(4)
B1 O3 N7 Co1 -3.2(4)
B1 O3 N7 C12 175.9(4)
B1 C16 C17 C18 -175.0(4)
C1 C2 C3 N2 -176.7(5)
C1 C2 C3 C4 2.6(9)
C2 C3 C4 C5 -178.6(6)
C3 N2 N3 C5 -1.8(6)
C3 C4 C5 N3 -1.8(6)
C6 C7 C8 N5 -176.8(4)
C6 C7 C8 C9 5.6(7)
C7 C8 C9 C10 176.0(5)
C8 N5 N6 C10 -1.5(4)
C8 C9 C10 N6 0.6(5)
C11 C12 C13 N8 175.7(4)
C11 C12 C13 C14 -5.7(7)
C12 C13 C14 C15 180.0(4)
C13 N8 N9 C15 2.3(4)
C13 C14 C15 N9 2.7(5)
C16 C17 C18 C19 169.3(3)
C17 C18 C19 C20 -176.9(3)
C18 C19 C20 C21 177.1(4)
C19 C20 C21 C22 179.3(3)
C20 C21 C22 C23 -179.6(4)
C21 C22 C23 C24 -179.1(3)
C22 C23 C24 C25 -178.9(4)
C23 C24 C25 C26 177.8(4)
C24 C25 C26 C27 179.2(4)
C25 C26 C27 C28 179.0(4)
C26 C27 C28 C29 176.2(4)
C27 C28 C29 C30 178.4(4)
C28 C29 C30 C31 178.8(4)
